data_7224957
loop_
_publ_author_name
'Banerjee, Saikat'
'Bauz\'a, Antonio'
'Frontera, Antonio'
'Saha, Amrita'

_publ_section_title
;
 Exploration of unconventional \p--hole and C--H&#x22EF;H--C types of
 supramolecular interactions in a trinuclear Cd(ii) and a heteronuclear
 Cd(ii)--Ni(ii) complex and experimental evidence for preferential site
 selection of the ligand by 3d and 4d metal ions
;
_journal_issue 45
_journal_name_full 'RSC Adv.'
_journal_page_first 39376
_journal_paper_doi 10.1039/C6RA04428J
_journal_volume 6
_journal_year 2016
_chemical_formula_sum 'C38 H40 Cd3 N6 O14'
_chemical_formula_weight 1141.99
_chemical_name_systematic
;
 ?
;
_space_group_IT_number 14
_symmetry_cell_setting monoclinic
_symmetry_space_group_name_Hall '-P 2ybc'
_symmetry_space_group_name_H-M 'P 1 21/c 1'
_atom_sites_solution_hydrogens geom
_atom_sites_solution_primary direct
_atom_sites_solution_secondary difmap
_audit_creation_method SHELXL-97
_audit_update_record
;
2015-04-27 deposited with the CCDC.
2016-04-11 downloaded from the CCDC.
;
_cell_angle_alpha 90.00
_cell_angle_beta 100.7450(10)
_cell_angle_gamma 90.00
_cell_formula_units_Z 4
_cell_length_a 20.0254(6)
_cell_length_b 8.8925(2)
_cell_length_c 23.9742(6)
_cell_measurement_temperature 296(2)
_cell_volume 4194.37(19)
_computing_structure_refinement 'SHELXL-97 (Sheldrick, 1997)'
_diffrn_ambient_temperature 296(2)
_diffrn_measured_fraction_theta_full 0.997
_diffrn_measured_fraction_theta_max 0.997
_diffrn_radiation_monochromator graphite
_diffrn_radiation_source 'fine-focus sealed tube'
_diffrn_radiation_type MoK\a
_diffrn_radiation_wavelength 0.71073
_diffrn_reflns_av_R_equivalents 0.0324
_diffrn_reflns_av_sigmaI/netI 0.0211
_diffrn_reflns_limit_h_max 23
_diffrn_reflns_limit_h_min -23
_diffrn_reflns_limit_k_max 10
_diffrn_reflns_limit_k_min -9
_diffrn_reflns_limit_l_max 27
_diffrn_reflns_limit_l_min -27
_diffrn_reflns_number 58462
_diffrn_reflns_theta_full 24.55
_diffrn_reflns_theta_max 24.55
_diffrn_reflns_theta_min 1.03
_exptl_absorpt_coefficient_mu 1.581
_exptl_crystal_colour Yellow
_exptl_crystal_density_diffrn 1.808
_exptl_crystal_density_method 'not measured'
_exptl_crystal_description Prismatic
_exptl_crystal_F_000 2264
_refine_diff_density_max 0.446
_refine_diff_density_min -0.314
_refine_diff_density_rms 0.066
_refine_ls_extinction_method none
_refine_ls_goodness_of_fit_ref 1.093
_refine_ls_hydrogen_treatment mixed
_refine_ls_matrix_type full
_refine_ls_number_parameters 553
_refine_ls_number_reflns 6990
_refine_ls_number_restraints 0
_refine_ls_restrained_S_all 1.093
_refine_ls_R_factor_all 0.0321
_refine_ls_R_factor_gt 0.0239
_refine_ls_shift/su_max 0.004
_refine_ls_shift/su_mean 0.000
_refine_ls_structure_factor_coef Fsqd
_refine_ls_weighting_details 'calc w=1/[\s^2^(Fo^2^)+(0.0395P)^2^+1.0600P] where P=(Fo^2^+2Fc^2^)/3'
_refine_ls_weighting_scheme calc
_refine_ls_wR_factor_gt 0.0614
_refine_ls_wR_factor_ref 0.0725
_reflns_number_gt 5933
_reflns_number_total 6990
_reflns_threshold_expression >2sigma(I)
_cod_data_source_file c6ra04428j2.cif
_cod_data_source_block shelxl
_cod_depositor_comments
;
The following automatic conversions were performed:

'_symmetry_cell_setting' value 'Monoclinic' changed to 'monoclinic'
according to
/usr/data/users/saulius/crontab/automatic-downloads/rss-feeds/RSC/lib/dictionaries/cif_core.dic
dictionary named 'cif_core.dic' version 2.4.2 from 2011-04-26.

Automatic conversion script
Id: cif_fix_values 4268 2015-11-12 08:31:59Z antanas 
;
_cod_original_sg_symbol_H-M 'P 21/c'
_cod_database_code 7224957

loop_
_symmetry_equiv_pos_as_xyz
'x, y, z'
'-x, y+1/2, -z+1/2'
'-x, -y, -z'
'x, -y-1/2, z-1/2'

loop_
_atom_site_label
_atom_site_type_symbol
_atom_site_fract_x
_atom_site_fract_y
_atom_site_fract_z
_atom_site_U_iso_or_equiv
_atom_site_adp_type
_atom_site_occupancy
_atom_site_symmetry_multiplicity
_atom_site_calc_flag
_atom_site_refinement_flags
Cd3 Cd 0.274367(12) 0.83661(3) 0.199785(10) 0.04579(8) Uani 1 1 d .
Cd1 Cd 0.368340(13) 0.88302(3) 0.088905(10) 0.04646(9) Uani 1 1 d .
Cd2 Cd 0.161010(12) 0.79839(3) 0.296272(10) 0.04880(9) Uani 1 1 d .
O5 O 0.46194(18) 1.0382(4) 0.05841(14) 0.0969(10) Uani 1 1 d .
O6 O 0.46925(15) 0.9582(4) 0.14241(13) 0.0857(9) Uani 1 1 d .
O7 O 0.54603(17) 1.1054(5) 0.12169(16) 0.1186(13) Uani 1 1 d .
N1 N 0.30902(16) 0.9711(3) 0.00689(11) 0.0534(7) Uani 1 1 d .
C8 C 0.25524(19) 1.0502(4) 0.00056(14) 0.0558(9) Uani 1 1 d .
H8 H 0.2365 1.0753 -0.0367 0.067 Uiso 1 1 calc R
O2 O 0.28430(10) 0.9862(2) 0.12555(8) 0.0458(5) Uani 1 1 d .
C3 C 0.14332(19) 1.2425(5) 0.11500(17) 0.0661(10) Uani 1 1 d .
H3 H 0.1185 1.2894 0.1391 0.079 Uiso 1 1 calc R
O1 O 0.21563(12) 1.1163(2) 0.19330(9) 0.0545(6) Uani 1 1 d .
C9 C 0.3375(2) 0.9365(4) -0.04413(14) 0.0649(10) Uani 1 1 d .
H9A H 0.3809 0.9873 -0.0414 0.078 Uiso 1 1 calc R
H9B H 0.3072 0.9754 -0.0773 0.078 Uiso 1 1 calc R
N2 N 0.39432(16) 0.6736(3) 0.04425(12) 0.0601(8) Uani 1 1 d .
C12 C 0.39840(19) 0.5401(4) 0.06425(15) 0.0603(9) Uani 1 1 d .
H12 H 0.4128 0.4675 0.0412 0.072 Uiso 1 1 calc R
C14 C 0.39455(19) 0.3310(4) 0.12811(17) 0.0624(10) Uani 1 1 d .
H14 H 0.4108 0.2726 0.1013 0.075 Uiso 1 1 calc R
C16 C 0.35579(18) 0.3481(4) 0.21527(17) 0.0576(9) Uani 1 1 d .
H16 H 0.3461 0.3022 0.2477 0.069 Uiso 1 1 calc R
O2A O 0.16414(11) 0.7861(3) 0.20446(9) 0.0552(6) Uani 1 1 d .
O5A O 0.1728(2) 0.6114(3) 0.37394(14) 0.1033(11) Uani 1 1 d .
O6A O 0.14277(16) 0.5343(3) 0.29082(13) 0.0861(9) Uani 1 1 d .
O7A O 0.16148(16) 0.3743(3) 0.35891(13) 0.0835(9) Uani 1 1 d .
N1A N 0.05452(15) 0.8795(4) 0.26698(15) 0.0699(9) Uani 1 1 d .
N2A N 0.17113(15) 0.9656(3) 0.36842(12) 0.0577(7) Uani 1 1 d .
C12A C 0.2230(2) 1.0451(4) 0.38845(15) 0.0594(9) Uani 1 1 d .
H12A H 0.2187 1.1047 0.4195 0.071 Uiso 1 1 calc R
O1A O 0.19051(14) 0.7062(3) 0.10803(11) 0.0756(8) Uani 1 1 d .
N3 N 0.49408(17) 1.0331(4) 0.10699(17) 0.0692(9) Uani 1 1 d .
C6 C 0.21883(17) 1.1067(4) 0.04306(14) 0.0506(8) Uani 1 1 d .
C7 C 0.23538(16) 1.0772(3) 0.10141(13) 0.0427(7) Uani 1 1 d .
C13 C 0.38381(17) 0.4856(4) 0.11766(15) 0.0514(8) Uani 1 1 d .
N3A N 0.15897(15) 0.5038(4) 0.34200(15) 0.0608(8) Uani 1 1 d .
C13A C 0.28771(17) 1.0562(3) 0.37002(14) 0.0499(8) Uani 1 1 d .
C14A C 0.3365(2) 1.1517(4) 0.40189(17) 0.0658(10) Uani 1 1 d .
H14A H 0.3254 1.2035 0.4326 0.079 Uiso 1 1 calc R
C6A C 0.05081(19) 0.8677(5) 0.16380(17) 0.0661(11) Uani 1 1 d .
C7A C 0.11509(18) 0.8078(4) 0.16050(15) 0.0557(9) Uani 1 1 d .
C2 C 0.19631(16) 1.1510(4) 0.13695(14) 0.0474(8) Uani 1 1 d .
C4 C 0.1262(2) 1.2660(5) 0.05692(19) 0.0790(12) Uani 1 1 d .
H4 H 0.0895 1.3269 0.0420 0.095 Uiso 1 1 calc R
C5 C 0.1635(2) 1.1997(5) 0.02196(17) 0.0688(11) Uani 1 1 d .
H5 H 0.1520 1.2163 -0.0169 0.083 Uiso 1 1 calc R
C1 C 0.1803(2) 1.1910(5) 0.23187(17) 0.0725(11) Uani 1 1 d .
H1A H 0.1826 1.2978 0.2266 0.109 Uiso 1 1 calc R
H1B H 0.2010 1.1658 0.2701 0.109 Uiso 1 1 calc R
H1C H 0.1336 1.1595 0.2248 0.109 Uiso 1 1 calc R
C10 C 0.3476(2) 0.7696(4) -0.05196(15) 0.0701(11) Uani 1 1 d .
H10A H 0.3528 0.7525 -0.0909 0.084 Uiso 1 1 calc R
H10B H 0.3067 0.7178 -0.0466 0.084 Uiso 1 1 calc R
C11 C 0.4078(2) 0.6986(4) -0.01287(16) 0.0725(12) Uani 1 1 d .
H11A H 0.4185 0.6033 -0.0288 0.087 Uiso 1 1 calc R
H11B H 0.4471 0.7637 -0.0106 0.087 Uiso 1 1 calc R
C15 C 0.38207(19) 0.2645(4) 0.17586(18) 0.0648(10) Uani 1 1 d .
H15 H 0.3912 0.1628 0.1822 0.078 Uiso 1 1 calc R
C17 C 0.34405(16) 0.4988(4) 0.20653(14) 0.0508(8) Uani 1 1 d .
C19 C 0.3123(2) 0.5315(5) 0.29674(15) 0.0725(11) Uani 1 1 d .
H19A H 0.2803 0.5892 0.3131 0.109 Uiso 1 1 calc R
H19B H 0.3562 0.5365 0.3210 0.109 Uiso 1 1 calc R
H19C H 0.2976 0.4287 0.2928 0.109 Uiso 1 1 calc R
C18 C 0.35816(17) 0.5731(3) 0.15799(14) 0.0481(8) Uani 1 1 d .
C9A C 0.0150(2) 0.9153(7) 0.3115(2) 0.0984(16) Uani 1 1 d .
H9A1 H -0.0284 0.9575 0.2937 0.118 Uiso 1 1 calc R
H9A2 H 0.0060 0.8227 0.3302 0.118 Uiso 1 1 calc R
C10A C 0.0489(3) 1.0213(7) 0.3547(2) 0.1104(18) Uani 1 1 d .
H10C H 0.0154 1.0523 0.3769 0.133 Uiso 1 1 calc R
H10D H 0.0602 1.1099 0.3347 0.133 Uiso 1 1 calc R
C11A C 0.1114(2) 0.9777(5) 0.39565(18) 0.0797(12) Uani 1 1 d .
H11C H 0.1203 1.0520 0.4257 0.096 Uiso 1 1 calc R
H11D H 0.1038 0.8818 0.4127 0.096 Uiso 1 1 calc R
C15A C 0.3991(2) 1.1705(5) 0.38915(19) 0.0745(12) Uani 1 1 d .
H15A H 0.4305 1.2335 0.4112 0.089 Uiso 1 1 calc R
C16A C 0.4161(2) 1.0957(4) 0.34313(18) 0.0682(11) Uani 1 1 d .
H16A H 0.4588 1.1093 0.3340 0.082 Uiso 1 1 calc R
C17A C 0.37000(17) 1.0013(4) 0.31107(14) 0.0504(8) Uani 1 1 d .
C19A C 0.44919(19) 0.8722(6) 0.26524(18) 0.0836(13) Uani 1 1 d .
H19D H 0.4784 0.9549 0.2605 0.125 Uiso 1 1 calc R
H19E H 0.4492 0.8008 0.2352 0.125 Uiso 1 1 calc R
H19F H 0.4654 0.8244 0.3011 0.125 Uiso 1 1 calc R
C18A C 0.30475(16) 0.9787(3) 0.32317(13) 0.0459(8) Uani 1 1 d .
C8A C 0.0261(2) 0.9001(5) 0.2155(2) 0.0767(12) Uani 1 1 d .
H8A H -0.0171 0.9424 0.2103 0.092 Uiso 1 1 calc R
C2A C 0.1275(2) 0.7692(5) 0.10656(16) 0.0657(10) Uani 1 1 d .
C1A C 0.2069(3) 0.6548(6) 0.05629(19) 0.0961(16) Uani 1 1 d .
H1A1 H 0.1739 0.5818 0.0394 0.144 Uiso 1 1 calc R
H1A2 H 0.2512 0.6095 0.0636 0.144 Uiso 1 1 calc R
H1A3 H 0.2068 0.7381 0.0308 0.144 Uiso 1 1 calc R
C3A C 0.0814(3) 0.7967(6) 0.05796(19) 0.0949(16) Uani 1 1 d .
H3A H 0.0915 0.7726 0.0227 0.114 Uiso 1 1 calc R
C4A C 0.0196(3) 0.8608(7) 0.0618(2) 0.1081(19) Uani 1 1 d .
H4A H -0.0119 0.8805 0.0289 0.130 Uiso 1 1 calc R
C5A C 0.0045(2) 0.8950(6) 0.1129(2) 0.0925(15) Uani 1 1 d .
H5A H -0.0375 0.9377 0.1146 0.111 Uiso 1 1 calc R
O4A O 0.38146(11) 0.9264(3) 0.26358(10) 0.0590(6) Uani 1 1 d .
O3A O 0.26298(11) 0.8859(2) 0.29035(9) 0.0482(5) Uani 1 1 d .
O4 O 0.31653(13) 0.5907(3) 0.24257(10) 0.0603(6) Uani 1 1 d .
O3 O 0.34592(12) 0.7184(2) 0.15276(9) 0.0553(6) Uani 1 1 d .

loop_
_atom_site_aniso_label
_atom_site_aniso_U_11
_atom_site_aniso_U_22
_atom_site_aniso_U_33
_atom_site_aniso_U_23
_atom_site_aniso_U_13
_atom_site_aniso_U_12
Cd3 0.05017(16) 0.04811(15) 0.04082(15) 0.00391(11) 0.01296(11) 0.00441(11)
Cd1 0.05828(17) 0.04162(14) 0.04198(15) -0.00164(10) 0.01581(12) 0.00022(11)
Cd2 0.04832(16) 0.05165(16) 0.04752(16) 0.00019(11) 0.01179(12) -0.00234(11)
O5 0.114(3) 0.110(3) 0.067(2) -0.0125(19) 0.0183(19) -0.036(2)
O6 0.0713(19) 0.107(2) 0.078(2) 0.0042(18) 0.0129(16) -0.0086(18)
O7 0.063(2) 0.167(4) 0.128(3) -0.021(3) 0.024(2) -0.041(2)
N1 0.069(2) 0.0550(17) 0.0377(16) 0.0020(13) 0.0128(14) -0.0041(16)
C8 0.069(2) 0.055(2) 0.041(2) 0.0057(16) 0.0029(18) -0.0108(19)
O2 0.0531(13) 0.0453(12) 0.0400(12) 0.0044(10) 0.0114(10) 0.0079(11)
C3 0.065(2) 0.070(3) 0.066(3) 0.013(2) 0.018(2) 0.019(2)
O1 0.0615(15) 0.0567(14) 0.0479(14) 0.0032(11) 0.0170(12) 0.0161(11)
C9 0.089(3) 0.070(2) 0.039(2) -0.0016(18) 0.0194(19) -0.005(2)
N2 0.083(2) 0.0476(18) 0.0551(19) -0.0069(14) 0.0274(17) 0.0032(15)
C12 0.074(3) 0.049(2) 0.062(2) -0.0120(18) 0.021(2) 0.0089(18)
C14 0.069(3) 0.043(2) 0.073(3) -0.0097(19) 0.010(2) 0.0067(18)
C16 0.058(2) 0.043(2) 0.070(3) 0.0138(18) 0.0066(19) -0.0021(17)
O2A 0.0478(13) 0.0707(16) 0.0459(14) 0.0015(12) 0.0060(11) -0.0062(12)
O5A 0.161(3) 0.064(2) 0.077(2) -0.0045(17) 0.003(2) -0.001(2)
O6A 0.105(2) 0.078(2) 0.072(2) 0.0121(16) 0.0077(17) -0.0063(17)
O7A 0.104(2) 0.0550(18) 0.093(2) 0.0200(15) 0.0224(18) -0.0005(15)
N1A 0.0447(18) 0.090(2) 0.075(2) -0.0007(19) 0.0128(17) 0.0048(17)
N2A 0.0638(19) 0.0557(18) 0.0568(19) -0.0063(15) 0.0196(16) 0.0015(16)
C12A 0.079(3) 0.050(2) 0.050(2) -0.0065(17) 0.013(2) 0.014(2)
O1A 0.0750(19) 0.102(2) 0.0506(16) -0.0186(14) 0.0124(14) -0.0198(16)
N3 0.049(2) 0.081(2) 0.082(3) -0.019(2) 0.0248(19) -0.0032(18)
C6 0.054(2) 0.049(2) 0.048(2) 0.0088(16) 0.0079(17) -0.0030(16)
C7 0.0444(18) 0.0383(17) 0.0449(19) 0.0046(14) 0.0073(15) -0.0025(15)
C13 0.058(2) 0.0406(18) 0.055(2) -0.0026(16) 0.0105(17) 0.0049(16)
N3A 0.0557(18) 0.057(2) 0.070(2) 0.0060(19) 0.0125(16) -0.0057(15)
C13A 0.060(2) 0.0365(17) 0.051(2) -0.0001(15) 0.0053(17) 0.0043(16)
C14A 0.084(3) 0.046(2) 0.063(3) -0.0102(18) 0.002(2) 0.002(2)
C6A 0.048(2) 0.083(3) 0.064(3) 0.013(2) 0.0012(19) -0.012(2)
C7A 0.052(2) 0.061(2) 0.051(2) 0.0045(17) 0.0009(18) -0.0194(18)
C2 0.0452(19) 0.0455(18) 0.052(2) 0.0084(16) 0.0104(16) 0.0000(15)
C4 0.066(3) 0.089(3) 0.079(3) 0.025(3) 0.007(2) 0.028(2)
C5 0.065(3) 0.083(3) 0.055(2) 0.022(2) 0.001(2) 0.004(2)
C1 0.080(3) 0.079(3) 0.060(2) -0.006(2) 0.018(2) 0.025(2)
C10 0.098(3) 0.074(3) 0.042(2) -0.0110(19) 0.022(2) -0.016(2)
C11 0.108(3) 0.061(2) 0.059(3) -0.0115(19) 0.044(3) 0.001(2)
C15 0.069(3) 0.0356(19) 0.085(3) 0.008(2) 0.003(2) 0.0014(18)
C17 0.0461(19) 0.050(2) 0.056(2) 0.0045(17) 0.0081(16) -0.0001(15)
C19 0.093(3) 0.075(3) 0.050(2) 0.013(2) 0.015(2) 0.010(2)
C18 0.052(2) 0.0378(18) 0.054(2) 0.0028(15) 0.0085(16) 0.0047(15)
C9A 0.059(3) 0.143(5) 0.097(4) -0.007(3) 0.022(3) 0.015(3)
C10A 0.086(4) 0.149(5) 0.106(4) -0.017(4) 0.043(3) 0.032(4)
C11A 0.081(3) 0.093(3) 0.074(3) -0.014(2) 0.037(2) 0.003(3)
C15A 0.075(3) 0.062(3) 0.079(3) -0.008(2) -0.006(2) -0.013(2)
C16A 0.055(2) 0.069(3) 0.077(3) 0.008(2) 0.005(2) -0.013(2)
C17A 0.050(2) 0.051(2) 0.048(2) 0.0122(16) 0.0037(16) -0.0014(17)
C19A 0.049(2) 0.131(4) 0.069(3) 0.003(3) 0.008(2) 0.016(2)
C18A 0.053(2) 0.0398(17) 0.0411(18) 0.0105(15) 0.0004(16) 0.0027(15)
C8A 0.045(2) 0.094(3) 0.089(3) 0.010(3) 0.006(2) 0.005(2)
C2A 0.059(2) 0.082(3) 0.054(2) 0.001(2) 0.0046(19) -0.027(2)
C1A 0.103(4) 0.121(4) 0.068(3) -0.034(3) 0.027(3) -0.032(3)
C3A 0.087(4) 0.140(5) 0.053(3) 0.005(3) 0.000(2) -0.043(3)
C4A 0.073(3) 0.168(6) 0.073(4) 0.036(3) -0.013(3) -0.020(3)
C5A 0.056(3) 0.128(4) 0.086(4) 0.035(3) -0.006(2) -0.007(3)
O4A 0.0429(13) 0.0807(17) 0.0530(15) 0.0042(13) 0.0082(11) 0.0009(12)
O3A 0.0479(13) 0.0526(13) 0.0445(13) -0.0045(10) 0.0092(11) -0.0063(11)
O4 0.0776(17) 0.0560(14) 0.0517(15) 0.0149(12) 0.0236(13) 0.0130(13)
O3 0.0792(17) 0.0385(13) 0.0545(14) 0.0053(10) 0.0287(13) 0.0107(12)

loop_
_atom_type_symbol
_atom_type_description
_atom_type_scat_dispersion_real
_atom_type_scat_dispersion_imag
_atom_type_scat_source
C C 0.0033 0.0016 'International Tables Vol C Tables 4.2.6.8 and 6.1.1.4'
H H 0.0000 0.0000 'International Tables Vol C Tables 4.2.6.8 and 6.1.1.4'
N N 0.0061 0.0033 'International Tables Vol C Tables 4.2.6.8 and 6.1.1.4'
O O 0.0106 0.0060 'International Tables Vol C Tables 4.2.6.8 and 6.1.1.4'
Cd Cd -0.8075 1.2024 'International Tables Vol C Tables 4.2.6.8 and 6.1.1.4'

loop_
_geom_angle_atom_site_label_1
_geom_angle_atom_site_label_2
_geom_angle_atom_site_label_3
_geom_angle
O3 Cd3 O2 73.84(7)
O3 Cd3 O3A 139.42(8)
O2 Cd3 O3A 132.80(7)
O3 Cd3 O2A 130.44(9)
O2 Cd3 O2A 112.56(8)
O3A Cd3 O2A 73.70(8)
O3 Cd3 O4 66.23(7)
O2 Cd3 O4 140.07(7)
O3A Cd3 O4 82.10(8)
O2A Cd3 O4 93.66(8)
O3 Cd3 O4A 84.40(8)
O2 Cd3 O4A 95.83(8)
O3A Cd3 O4A 65.41(8)
O2A Cd3 O4A 139.11(8)
O4 Cd3 O4A 81.01(8)
O3 Cd1 O2 74.70(8)
O3 Cd1 N1 133.82(10)
O2 Cd1 N1 83.49(9)
O3 Cd1 N2 82.96(9)
O2 Cd1 N2 141.46(10)
N1 Cd1 N2 90.21(11)
O3 Cd1 O6 94.42(11)
O2 Cd1 O6 108.15(10)
N1 Cd1 O6 131.29(11)
N2 Cd1 O6 104.48(12)
O3 Cd1 O5 144.06(11)
O2 Cd1 O5 122.66(10)
N1 Cd1 O5 81.75(11)
N2 Cd1 O5 93.68(11)
O6 Cd1 O5 51.66(11)
O3 Cd1 O4 8.22(6)
O2 Cd1 O4 68.44(6)
N1 Cd1 O4 135.32(8)
N2 Cd1 O4 91.10(8)
O6 Cd1 O4 91.30(9)
O5 Cd1 O4 142.63(9)
O3A Cd2 O2A 75.91(8)
O3A Cd2 N1A 134.68(11)
O2A Cd2 N1A 84.60(11)
O3A Cd2 N2A 82.28(9)
O2A Cd2 N2A 140.99(10)
N1A Cd2 N2A 88.42(12)
O3A Cd2 O6A 118.55(10)
O2A Cd2 O6A 85.94(10)
N1A Cd2 O6A 99.99(12)
N2A Cd2 O6A 133.06(11)
O3A Cd2 O5A 108.94(11)
O2A Cd2 O5A 134.24(10)
N1A Cd2 O5A 113.87(13)
N2A Cd2 O5A 83.33(11)
O6A Cd2 O5A 50.91(10)
N3 O5 Cd1 89.5(2)
N3 O6 Cd1 101.3(2)
C8 N1 C9 117.8(3)
C8 N1 Cd1 126.6(2)
C9 N1 Cd1 115.5(2)
N1 C8 C6 129.4(3)
N1 C8 H8 115.3
C6 C8 H8 115.3
C7 O2 Cd1 129.16(18)
C7 O2 Cd3 122.66(18)
Cd1 O2 Cd3 104.55(8)
C2 C3 C4 120.4(4)
C2 C3 H3 119.8
C4 C3 H3 119.8
C2 O1 C1 116.8(3)
N1 C9 C10 112.9(3)
N1 C9 H9A 109.0
C10 C9 H9A 109.0
N1 C9 H9B 109.0
C10 C9 H9B 109.0
H9A C9 H9B 107.8
C12 N2 C11 118.9(3)
C12 N2 Cd1 126.4(2)
C11 N2 Cd1 114.7(2)
N2 C12 C13 129.3(3)
N2 C12 H12 115.3
C13 C12 H12 115.3
C15 C14 C13 122.1(3)
C15 C14 H14 118.9
C13 C14 H14 118.9
C17 C16 C15 119.9(3)
C17 C16 H16 120.1
C15 C16 H16 120.1
C7A O2A Cd2 129.3(2)
C7A O2A Cd3 121.2(2)
Cd2 O2A Cd3 104.27(9)
N3A O5A Cd2 94.4(2)
N3A O6A Cd2 98.8(2)
C8A N1A C9A 117.8(4)
C8A N1A Cd2 125.4(3)
C9A N1A Cd2 116.8(3)
C12A N2A C11A 117.8(3)
C12A N2A Cd2 127.1(2)
C11A N2A Cd2 115.1(2)
N2A C12A C13A 129.5(3)
N2A C12A H12A 115.3
C13A C12A H12A 115.3
C2A O1A C1A 118.1(3)
O7 N3 O5 121.7(4)
O7 N3 O6 120.7(4)
O5 N3 O6 117.4(3)
C5 C6 C7 119.7(3)
C5 C6 C8 114.8(3)
C7 C6 C8 125.5(3)
O2 C7 C6 124.8(3)
O2 C7 C2 117.9(3)
C6 C7 C2 117.3(3)
C14 C13 C18 118.7(3)
C14 C13 C12 115.8(3)
C18 C13 C12 125.5(3)
O7A N3A O5A 122.7(4)
O7A N3A O6A 121.6(4)
O5A N3A O6A 115.7(3)
C14A C13A C18A 118.7(3)
C14A C13A C12A 116.4(3)
C18A C13A C12A 124.9(3)
C15A C14A C13A 122.0(4)
C15A C14A H14A 119.0
C13A C14A H14A 119.0
C5A C6A C7A 118.5(4)
C5A C6A C8A 115.6(4)
C7A C6A C8A 125.9(4)
O2A C7A C2A 117.9(3)
O2A C7A C6A 124.4(3)
C2A C7A C6A 117.7(3)
C3 C2 O1 124.9(3)
C3 C2 C7 121.4(3)
O1 C2 C7 113.7(3)
C5 C4 C3 119.6(4)
C5 C4 H4 120.2
C3 C4 H4 120.2
C4 C5 C6 121.6(4)
C4 C5 H5 119.2
C6 C5 H5 119.2
O1 C1 H1A 109.5
O1 C1 H1B 109.5
H1A C1 H1B 109.5
O1 C1 H1C 109.5
H1A C1 H1C 109.5
H1B C1 H1C 109.5
C9 C10 C11 116.1(3)
C9 C10 H10A 108.3
C11 C10 H10A 108.3
C9 C10 H10B 108.3
C11 C10 H10B 108.3
H10A C10 H10B 107.4
N2 C11 C10 112.2(3)
N2 C11 H11A 109.2
C10 C11 H11A 109.2
N2 C11 H11B 109.2
C10 C11 H11B 109.2
H11A C11 H11B 107.9
C14 C15 C16 119.9(3)
C14 C15 H15 120.1
C16 C15 H15 120.1
C16 C17 O4 124.2(3)
C16 C17 C18 121.9(3)
O4 C17 C18 113.8(3)
O4 C19 H19A 109.5
O4 C19 H19B 109.5
H19A C19 H19B 109.5
O4 C19 H19C 109.5
H19A C19 H19C 109.5
H19B C19 H19C 109.5
O3 C18 C13 124.1(3)
O3 C18 C17 118.4(3)
C13 C18 C17 117.5(3)
C10A C9A N1A 114.1(4)
C10A C9A H9A1 108.7
N1A C9A H9A1 108.7
C10A C9A H9A2 108.7
N1A C9A H9A2 108.7
H9A1 C9A H9A2 107.6
C9A C10A C11A 121.2(5)
C9A C10A H10C 107.0
C11A C10A H10C 107.0
C9A C10A H10D 107.0
C11A C10A H10D 107.0
H10C C10A H10D 106.8
N2A C11A C10A 112.3(4)
N2A C11A H11C 109.2
C10A C11A H11C 109.2
N2A C11A H11D 109.2
C10A C11A H11D 109.2
H11C C11A H11D 107.9
C14A C15A C16A 119.8(4)
C14A C15A H15A 120.1
C16A C15A H15A 120.1
C17A C16A C15A 120.0(4)
C17A C16A H16A 120.0
C15A C16A H16A 120.0
C16A C17A O4A 124.1(3)
C16A C17A C18A 121.8(4)
O4A C17A C18A 114.0(3)
O4A C19A H19D 109.5
O4A C19A H19E 109.5
H19D C19A H19E 109.5
O4A C19A H19F 109.5
H19D C19A H19F 109.5
H19E C19A H19F 109.5
O3A C18A C17A 118.4(3)
O3A C18A C13A 123.8(3)
C17A C18A C13A 117.8(3)
N1A C8A C6A 129.8(4)
N1A C8A H8A 115.1
C6A C8A H8A 115.1
C3A C2A O1A 124.4(4)
C3A C2A C7A 122.2(4)
O1A C2A C7A 113.3(3)
O1A C1A H1A1 109.5
O1A C1A H1A2 109.5
H1A1 C1A H1A2 109.5
O1A C1A H1A3 109.5
H1A1 C1A H1A3 109.5
H1A2 C1A H1A3 109.5
C2A C3A C4A 119.3(5)
C2A C3A H3A 120.4
C4A C3A H3A 120.4
C5A C4A C3A 120.5(5)
C5A C4A H4A 119.8
C3A C4A H4A 119.8
C4A C5A C6A 121.6(5)
C4A C5A H5A 119.2
C6A C5A H5A 119.2
C17A O4A C19A 116.3(3)
C17A O4A Cd3 113.67(18)
C19A O4A Cd3 127.2(2)
C18A O3A Cd2 132.0(2)
C18A O3A Cd3 121.61(19)
Cd2 O3A Cd3 104.60(9)
C17 O4 C19 116.9(3)
C17 O4 Cd3 114.00(18)
C19 O4 Cd3 128.9(2)
C17 O4 Cd1 70.69(16)
C19 O4 Cd1 165.1(2)
Cd3 O4 Cd1 46.50(4)
C18 O3 Cd1 130.8(2)
C18 O3 Cd3 122.48(19)
Cd1 O3 Cd3 105.52(8)

loop_
_geom_bond_atom_site_label_1
_geom_bond_atom_site_label_2
_geom_bond_distance
Cd3 O3 2.243(2)
Cd3 O2 2.260(2)
Cd3 O3A 2.268(2)
Cd3 O2A 2.276(2)
Cd3 O4 2.495(2)
Cd3 O4A 2.521(2)
Cd1 O3 2.223(2)
Cd1 O2 2.235(2)
Cd1 N1 2.241(3)
Cd1 N2 2.257(3)
Cd1 O6 2.282(3)
Cd1 O5 2.542(3)
Cd1 O4 4.778(2)
Cd2 O3A 2.214(2)
Cd2 O2A 2.216(2)
Cd2 N1A 2.237(3)
Cd2 N2A 2.261(3)
Cd2 O6A 2.376(3)
Cd2 O5A 2.475(3)
O5 N3 1.222(4)
O6 N3 1.253(4)
O7 N3 1.218(4)
N1 C8 1.271(4)
N1 C9 1.475(4)
C8 C6 1.449(5)
C8 H8 0.9300
O2 C7 1.319(4)
C3 C2 1.363(5)
C3 C4 1.386(5)
C3 H3 0.9300
O1 C2 1.369(4)
O1 C1 1.428(4)
C9 C10 1.515(5)
C9 H9A 0.9700
C9 H9B 0.9700
N2 C12 1.277(4)
N2 C11 1.461(4)
C12 C13 1.449(5)
C12 H12 0.9300
C14 C15 1.353(5)
C14 C13 1.407(5)
C14 H14 0.9300
C16 C17 1.370(5)
C16 C15 1.381(5)
C16 H16 0.9300
O2A C7A 1.314(4)
O5A N3A 1.225(4)
O6A N3A 1.239(4)
O7A N3A 1.218(4)
N1A C8A 1.273(5)
N1A C9A 1.478(5)
N2A C12A 1.275(4)
N2A C11A 1.470(4)
C12A C13A 1.448(5)
C12A H12A 0.9300
O1A C2A 1.375(5)
O1A C1A 1.417(5)
C6 C5 1.399(5)
C6 C7 1.401(4)
C7 C2 1.420(4)
C13 C18 1.410(4)
C13A C14A 1.407(5)
C13A C18A 1.413(5)
C14A C15A 1.355(6)
C14A H14A 0.9300
C6A C5A 1.409(5)
C6A C7A 1.409(5)
C6A C8A 1.446(6)
C7A C2A 1.404(5)
C4 C5 1.356(6)
C4 H4 0.9300
C5 H5 0.9300
C1 H1A 0.9600
C1 H1B 0.9600
C1 H1C 0.9600
C10 C11 1.519(6)
C10 H10A 0.9700
C10 H10B 0.9700
C11 H11A 0.9700
C11 H11B 0.9700
C15 H15 0.9300
C17 O4 1.377(4)
C17 C18 1.412(4)
C19 O4 1.419(4)
C19 H19A 0.9600
C19 H19B 0.9600
C19 H19C 0.9600
C18 O3 1.317(4)
C9A C10A 1.469(7)
C9A H9A1 0.9700
C9A H9A2 0.9700
C10A C11A 1.491(6)
C10A H10C 0.9700
C10A H10D 0.9700
C11A H11C 0.9700
C11A H11D 0.9700
C15A C16A 1.385(6)
C15A H15A 0.9300
C16A C17A 1.372(5)
C16A H16A 0.9300
C17A O4A 1.375(4)
C17A C18A 1.405(5)
C19A O4A 1.433(4)
C19A H19D 0.9600
C19A H19E 0.9600
C19A H19F 0.9600
C18A O3A 1.325(4)
C8A H8A 0.9300
C2A C3A 1.367(6)
C1A H1A1 0.9600
C1A H1A2 0.9600
C1A H1A3 0.9600
C3A C4A 1.381(7)
C3A H3A 0.9300
C4A C5A 1.352(7)
C4A H4A 0.9300
C5A H5A 0.9300
